data_7227793
loop_
_publ_author_name
'Huang, Chun-Hao'
'Wu, Pei-Jhen'
'Chung, Kun-You'
'Chen, Yi-An'
'Li, Elise Y.'
'Chou, Pi-Tai'

_publ_section_title
;
 Room-temperature phosphorescence from small organic systems containing a
 thiocarbonyl moiety.
;
_journal_issue 13
_journal_name_full 'Physical chemistry chemical physics : PCCP'
_journal_page_first 8896
_journal_page_last 8901
_journal_paper_doi 10.1039/c7cp00074j
_journal_volume 19
_journal_year 2017
_chemical_formula_sum 'C8 H7 N S2'
_chemical_formula_weight 181.27
_space_group_crystal_system monoclinic
_space_group_IT_number 14
_space_group_name_Hall '-P 2ybc'
_space_group_name_H-M_alt 'P 1 21/c 1'
_symmetry_space_group_name_Hall '-P 2ybc'
_symmetry_space_group_name_H-M 'P 1 21/c 1'
_atom_sites_solution_hydrogens geom
_audit_creation_method SHELXL-2014/7
_audit_update_record
;
2016-12-20 deposited with the CCDC.
2017-03-03 downloaded from the CCDC.
;
_cell_angle_alpha 90
_cell_angle_beta 100.7881(17)
_cell_angle_gamma 90
_cell_formula_units_Z 4
_cell_length_a 7.0250(3)
_cell_length_b 8.6002(4)
_cell_length_c 13.5237(6)
_cell_measurement_reflns_used 7635
_cell_measurement_temperature 200(2)
_cell_measurement_theta_max 30.66
_cell_measurement_theta_min 2.82
_cell_volume 802.61(6)
_computing_cell_refinement 'Bruker SAINT'
_computing_data_collection 'Bruker APEX3'
_computing_data_reduction 'Bruker SAINT'
_computing_molecular_graphics 'Bruker SHELXTL'
_computing_publication_material 'Bruker SHELXTL'
_computing_structure_refinement 'SHELXL-2014/7 (Sheldrick, 2014)'
_computing_structure_solution 'SHELXS-97 (Sheldrick 2008)'
_diffrn_ambient_temperature 200(2)
_diffrn_measured_fraction_theta_full 0.998
_diffrn_measured_fraction_theta_max 0.998
_diffrn_measurement_device_type 'Bruker D8 VENTURE'
_diffrn_measurement_method '\f and \w scans'
_diffrn_radiation_type MoK\a
_diffrn_radiation_wavelength 0.71073
_diffrn_reflns_av_R_equivalents 0.0181
_diffrn_reflns_av_unetI/netI 0.0172
_diffrn_reflns_Laue_measured_fraction_full 0.998
_diffrn_reflns_Laue_measured_fraction_max 0.998
_diffrn_reflns_limit_h_max 9
_diffrn_reflns_limit_h_min -9
_diffrn_reflns_limit_k_max 11
_diffrn_reflns_limit_k_min -11
_diffrn_reflns_limit_l_max 17
_diffrn_reflns_limit_l_min -17
_diffrn_reflns_number 6215
_diffrn_reflns_point_group_measured_fraction_full 0.998
_diffrn_reflns_point_group_measured_fraction_max 0.998
_diffrn_reflns_theta_full 25.242
_diffrn_reflns_theta_max 27.497
_diffrn_reflns_theta_min 2.821
_exptl_absorpt_coefficient_mu 0.588
_exptl_absorpt_correction_T_max 0.7462
_exptl_absorpt_correction_T_min 0.7044
_exptl_absorpt_correction_type multi-scan
_exptl_absorpt_process_details 'SADABS (Bruker, 2014)'
_exptl_crystal_colour yellow
_exptl_crystal_density_diffrn 1.500
_exptl_crystal_description plate
_exptl_crystal_F_000 376
_exptl_crystal_size_max 0.180
_exptl_crystal_size_mid 0.150
_exptl_crystal_size_min 0.050
_refine_diff_density_max 0.302
_refine_diff_density_min -0.234
_refine_diff_density_rms 0.057
_refine_ls_extinction_method none
_refine_ls_goodness_of_fit_ref 1.102
_refine_ls_hydrogen_treatment constr
_refine_ls_matrix_type full
_refine_ls_number_parameters 101
_refine_ls_number_reflns 1841
_refine_ls_number_restraints 0
_refine_ls_restrained_S_all 1.102
_refine_ls_R_factor_all 0.0390
_refine_ls_R_factor_gt 0.0337
_refine_ls_shift/su_max 0.000
_refine_ls_shift/su_mean 0.000
_refine_ls_structure_factor_coef Fsqd
_refine_ls_weighting_details 'w=1/[\s^2^(Fo^2^)+(0.0292P)^2^+0.7275P] where P=(Fo^2^+2Fc^2^)/3'
_refine_ls_weighting_scheme calc
_refine_ls_wR_factor_gt 0.0807
_refine_ls_wR_factor_ref 0.0831
_reflns_Friedel_coverage 0.000
_reflns_number_gt 1636
_reflns_number_total 1841
_reflns_threshold_expression 'I > 2\s(I)'
_cod_data_source_file c7cp00074j2.cif
_cod_data_source_block ic17528
_cod_depositor_comments 'Adding full bibliography for 7227791--7227794.cif.'
_cod_database_code 7227793
_shelx_shelxl_version_number 2014/7
_shelx_space_group_comment
; 
The symmetry employed for this shelxl refinement is uniquely defined 
by the following loop, which should always be used as a source of 
symmetry information in preference to the above space-group names. 
They are only intended as comments. 
;
_shelx_estimated_absorpt_t_min 0.902
_shelx_estimated_absorpt_t_max 0.971

loop_
_space_group_symop_operation_xyz
'x, y, z'
'-x, y+1/2, -z+1/2'
'-x, -y, -z'
'x, -y-1/2, z-1/2'

loop_
_atom_site_label
_atom_site_type_symbol
_atom_site_fract_x
_atom_site_fract_y
_atom_site_fract_z
_atom_site_U_iso_or_equiv
_atom_site_adp_type
_atom_site_occupancy
_atom_site_site_symmetry_order
_atom_site_calc_flag
_atom_site_refinement_flags_posn
_atom_site_refinement_flags_adp
S1 S 0.34953(7) 0.44543(6) 0.68415(3) 0.02786(14) Uani 1 1 d . .
S2 S 0.29516(9) 0.81084(6) 0.61158(4) 0.03496(15) Uani 1 1 d . .
N1 N 0.2039(2) 0.68113(18) 0.42769(11) 0.0246(3) Uani 1 1 d . .
C1 C 0.3381(3) 0.2530(2) 0.64764(16) 0.0307(4) Uani 1 1 d . .
H1 H 0.3685 0.1692 0.6937 0.037 Uiso 1 1 calc R U
C2 C 0.2819(3) 0.2326(2) 0.54757(16) 0.0300(4) Uani 1 1 d . .
H2 H 0.2679 0.1338 0.5156 0.036 Uiso 1 1 calc R U
C3 C 0.2458(3) 0.3775(2) 0.49531(14) 0.0239(4) Uani 1 1 d . .
C4 C 0.1890(3) 0.4086(2) 0.39135(14) 0.0305(4) Uani 1 1 d . .
H4 H 0.1642 0.3262 0.3439 0.037 Uiso 1 1 calc R U
C5 C 0.1709(3) 0.5585(3) 0.36108(14) 0.0298(4) Uani 1 1 d . .
H5 H 0.1341 0.5801 0.2912 0.036 Uiso 1 1 calc R U
C6 C 0.2768(2) 0.5034(2) 0.56083(13) 0.0211(3) Uani 1 1 d . .
C7 C 0.2559(3) 0.6611(2) 0.53004(13) 0.0225(4) Uani 1 1 d . .
C8 C 0.1841(3) 0.8396(2) 0.38667(15) 0.0335(5) Uani 1 1 d . .
H8A H 0.0796 0.8935 0.4117 0.050 Uiso 1 1 calc R U
H8B H 0.1533 0.8349 0.3130 0.050 Uiso 1 1 calc R U
H8C H 0.3060 0.8961 0.4080 0.050 Uiso 1 1 calc R U

loop_
_atom_site_aniso_label
_atom_site_aniso_U_11
_atom_site_aniso_U_22
_atom_site_aniso_U_33
_atom_site_aniso_U_23
_atom_site_aniso_U_13
_atom_site_aniso_U_12
S1 0.0332(3) 0.0261(2) 0.0223(2) 0.00312(18) 0.00023(18) 0.00105(19)
S2 0.0545(3) 0.0210(2) 0.0276(3) -0.00391(18) 0.0033(2) -0.0018(2)
N1 0.0265(8) 0.0251(8) 0.0222(7) 0.0036(6) 0.0045(6) -0.0003(6)
C1 0.0302(10) 0.0238(9) 0.0383(11) 0.0064(8) 0.0069(8) 0.0030(8)
C2 0.0314(10) 0.0210(9) 0.0386(11) -0.0014(8) 0.0091(8) 0.0002(8)
C3 0.0212(9) 0.0233(9) 0.0284(9) -0.0028(7) 0.0075(7) -0.0007(7)
C4 0.0346(10) 0.0321(10) 0.0252(9) -0.0085(8) 0.0063(8) -0.0025(8)
C5 0.0314(10) 0.0382(11) 0.0201(8) -0.0019(8) 0.0054(7) -0.0031(8)
C6 0.0211(8) 0.0220(8) 0.0199(8) -0.0001(7) 0.0028(6) -0.0008(7)
C7 0.0243(9) 0.0221(9) 0.0211(8) 0.0005(7) 0.0044(7) -0.0018(7)
C8 0.0390(11) 0.0304(10) 0.0307(10) 0.0113(8) 0.0052(8) 0.0009(9)

loop_
_atom_type_symbol
_atom_type_description
_atom_type_scat_dispersion_real
_atom_type_scat_dispersion_imag
_atom_type_scat_source
C C 0.0033 0.0016 'International Tables Vol C Tables 4.2.6.8 and 6.1.1.4'
H H 0.0000 0.0000 'International Tables Vol C Tables 4.2.6.8 and 6.1.1.4'
N N 0.0061 0.0033 'International Tables Vol C Tables 4.2.6.8 and 6.1.1.4'
S S 0.1246 0.1234 'International Tables Vol C Tables 4.2.6.8 and 6.1.1.4'

loop_
_geom_angle_atom_site_label_1
_geom_angle_atom_site_label_2
_geom_angle_atom_site_label_3
_geom_angle
C6 S1 C1 90.64(9)
C7 N1 C5 122.88(16)
C7 N1 C8 119.02(16)
C5 N1 C8 118.10(16)
C2 C1 S1 113.66(15)
C2 C1 H1 123.2
S1 C1 H1 123.2
C1 C2 C3 111.96(18)
C1 C2 H2 124.0
C3 C2 H2 124.0
C6 C3 C4 117.87(17)
C6 C3 C2 111.79(16)
C4 C3 C2 130.33(18)
C5 C4 C3 118.38(18)
C5 C4 H4 120.8
C3 C4 H4 120.8
C4 C5 N1 122.50(18)
C4 C5 H5 118.8
N1 C5 H5 118.8
C3 C6 C7 124.23(16)
C3 C6 S1 111.95(14)
C7 C6 S1 123.80(14)
N1 C7 C6 114.12(16)
N1 C7 S2 122.95(14)
C6 C7 S2 122.93(13)
N1 C8 H8A 109.5
N1 C8 H8B 109.5
H8A C8 H8B 109.5
N1 C8 H8C 109.5
H8A C8 H8C 109.5
H8B C8 H8C 109.5

loop_
_geom_bond_atom_site_label_1
_geom_bond_atom_site_label_2
_geom_bond_distance
S1 C6 1.7239(18)
S1 C1 1.725(2)
S2 C7 1.6839(18)
N1 C7 1.375(2)
N1 C5 1.378(3)
N1 C8 1.468(2)
C1 C2 1.348(3)
C1 H1 0.9500
C2 C3 1.431(3)
C2 H2 0.9500
C3 C6 1.391(2)
C3 C4 1.413(3)
C4 C5 1.351(3)
C4 H4 0.9500
C5 H5 0.9500
C6 C7 1.418(2)
C8 H8A 0.9800
C8 H8B 0.9800
C8 H8C 0.9800
